data_2005530
loop_
_publ_author_name
'Abrahams, B. F.'
'Egan, S. J.'
'Hoskins, B. F.'
'Robson, R.'

_publ_section_title
;<i>trans</i>-Tetraaquabis(<i>N</i>,<i>N</i>',<i>N</i>''-tricyanomelamine)cobalt(II)
 Hexahydrate
;
_journal_issue 10
_journal_name_full 'Acta Crystallographica Section C'
_journal_page_first 2427
_journal_page_last 2429
_journal_paper_doi 10.1107/S0108270196006488
_journal_volume 52
_journal_year 1996
_chemical_formula_iupac '[Co (C6 H2 N9)2 (H2 O)4], 6H2 O1'
_chemical_formula_sum 'C12 H24 Co N18 O10'
_chemical_formula_weight 639.37
_chemical_name_systematic
;
trans-tetraaquobis(tricyanomelamine)cobalt(II) hexahydrate
;
_space_group_IT_number 2
_symmetry_cell_setting triclinic
_symmetry_space_group_name_Hall '-P 1'
_symmetry_space_group_name_H-M 'P -1'
_audit_creation_method SHELXL
_cell_angle_alpha 93.16(3)
_cell_angle_beta 94.31(2)
_cell_angle_gamma 111.13(3)
_cell_formula_units_Z 1
_cell_length_a 6.663(2)
_cell_length_b 6.861(3)
_cell_length_c 15.721(2)
_cell_measurement_reflns_used 25
_cell_measurement_temperature 293(2)
_cell_measurement_theta_max 31.5
_cell_measurement_theta_min 10.5
_cell_volume 665.9(4)
_computing_molecular_graphics 'ORTEPII (Johnson, 1976)'
_computing_publication_material SHELXL93
_computing_structure_refinement 'SHELXL93 (Sheldrick, 1993)'
_computing_structure_solution 'SHELXS86 (Sheldrick, 1990)'
_diffrn_ambient_temperature 293(2)
_diffrn_measurement_device 'Enraf-Nonius CAD4F'
_diffrn_measurement_method \w/2\q
_diffrn_radiation_monochromator graphite
_diffrn_radiation_source 'fine-focus sealed tube'
_diffrn_radiation_type CuK\a
_diffrn_radiation_wavelength 1.54180
_diffrn_reflns_av_R_equivalents 0.0200
_diffrn_reflns_av_sigmaI/netI 0.0182
_diffrn_reflns_limit_h_max 8
_diffrn_reflns_limit_h_min -1
_diffrn_reflns_limit_k_max 8
_diffrn_reflns_limit_k_min -8
_diffrn_reflns_limit_l_max 19
_diffrn_reflns_limit_l_min -19
_diffrn_reflns_number 3474
_diffrn_reflns_theta_max 74.90
_diffrn_reflns_theta_min 2.83
_diffrn_standards_decay_% insignificant
_diffrn_standards_interval_time 120
_diffrn_standards_number 3
_exptl_absorpt_coefficient_mu 5.805
_exptl_absorpt_correction_T_max 0.3927
_exptl_absorpt_correction_T_min 0.1312
_exptl_absorpt_correction_type 'analytical, indexed crystal faces'
_exptl_crystal_colour 'pale orange'
_exptl_crystal_density_diffrn 1.595
_exptl_crystal_density_method 'not measured'
_exptl_crystal_description parallelepiped
_exptl_crystal_F_000 329
_exptl_crystal_size_max 0.5
_exptl_crystal_size_mid 0.5
_exptl_crystal_size_min 0.2
_refine_diff_density_max 0.511
_refine_diff_density_min -0.414
_refine_ls_extinction_coef 0.0136(14)
_refine_ls_extinction_method SHELXL93
_refine_ls_goodness_of_fit_all 1.084
_refine_ls_goodness_of_fit_obs 1.085
_refine_ls_hydrogen_treatment refall
_refine_ls_matrix_type full
_refine_ls_number_parameters 232
_refine_ls_number_reflns 2743
_refine_ls_number_restraints 10
_refine_ls_restrained_S_all 1.082
_refine_ls_restrained_S_obs 1.083
_refine_ls_R_factor_all 0.0357
_refine_ls_R_factor_obs 0.0355
_refine_ls_shift/esd_max 0.000
_refine_ls_shift/esd_mean 0.000
_refine_ls_structure_factor_coef Fsqd
_refine_ls_weighting_scheme
;
calc w = 1/[\s^2^(F~o~^2^) + (0.0714P)^2^ + 0.1047P]
where P = (F~o~^2^ + 2F~c~^2^)/3
;
_refine_ls_wR_factor_all 0.1006
_refine_ls_wR_factor_obs 0.1004
_reflns_number_observed 2728
_reflns_number_total 2743
_reflns_observed_criterion >2sigma(I)
_cod_data_source_file kh1099.cif
_cod_data_source_block cotcm2abs93
_cod_depositor_comments
;
The following automatic conversions were performed:

'_geom_bond_publ_flag' value 'Y' changed to 'y' according to
/home/saulius/struct/CIF-dictionaries/cif_core.dic dictionary named
'cif_core.dic' version 2.4.1 from 2010-06-29 (18
times).

'_geom_angle_publ_flag' value 'Y' changed to 'y' according
to /home/saulius/struct/CIF-dictionaries/cif_core.dic dictionary
named 'cif_core.dic' version 2.4.1 from 2010-06-29 (25 times).

Automatic conversion script
Id: cif_fix_values 1715 2011-07-08 13:25:40Z adriana 
;
_cod_original_cell_volume 665.8(4)
_cod_database_code 2005530

loop_
_symmetry_equiv_pos_as_xyz
'x, y, z'
'-x, -y, -z'

loop_
_atom_site_aniso_label
_atom_site_aniso_U_11
_atom_site_aniso_U_22
_atom_site_aniso_U_33
_atom_site_aniso_U_12
_atom_site_aniso_U_13
_atom_site_aniso_U_23
Co 0.0342(2) 0.0380(2) 0.0231(2) 0.0103(2) 0.00780(14) -0.00122(14)
N1 0.0206(6) 0.0402(7) 0.0228(6) 0.0066(5) 0.0055(5) -0.0010(5)
N2 0.0218(6) 0.0423(7) 0.0248(7) 0.0045(5) 0.0047(5) -0.0054(6)
N3 0.0241(6) 0.0401(7) 0.0242(7) 0.0079(5) 0.0060(5) -0.0010(5)
N4 0.0257(7) 0.0469(8) 0.0250(7) 0.0072(6) 0.0066(5) -0.0031(6)
N5 0.0312(8) 0.0603(10) 0.0351(8) 0.0071(7) 0.0109(6) -0.0042(7)
N6 0.0235(6) 0.0434(8) 0.0302(7) 0.0036(6) 0.0075(5) -0.0044(6)
N7 0.0482(10) 0.0706(12) 0.0472(11) 0.0050(9) 0.0248(9) -0.0077(9)
N8 0.0244(6) 0.0485(8) 0.0222(6) 0.0074(6) 0.0041(5) -0.0030(6)
N9 0.0404(8) 0.0529(9) 0.0255(7) 0.0119(7) 0.0078(6) -0.0011(6)
C1 0.0247(7) 0.0336(7) 0.0238(7) 0.0097(6) 0.0049(6) 0.0008(6)
C2 0.0249(7) 0.0336(7) 0.0258(7) 0.0090(6) 0.0066(6) 0.0004(6)
C3 0.0243(7) 0.0352(7) 0.0221(7) 0.0095(6) 0.0051(5) 0.0016(6)
C4 0.0315(8) 0.0402(8) 0.0215(7) 0.0097(7) 0.0055(6) -0.0021(6)
C5 0.0283(8) 0.0421(9) 0.0375(9) 0.0034(7) 0.0090(7) -0.0054(7)
C6 0.0257(7) 0.0408(8) 0.0263(8) 0.0083(6) 0.0028(6) -0.0015(6)
O1 0.0581(9) 0.0406(7) 0.0481(9) 0.0086(6) 0.0163(7) -0.0040(6)
O2 0.0567(9) 0.0713(10) 0.0361(7) 0.0361(8) 0.0073(6) 0.0016(7)
O3 0.0373(7) 0.0596(9) 0.0374(7) 0.0169(6) -0.0035(6) -0.0093(6)
O4 0.0618(10) 0.0599(9) 0.0499(9) 0.0192(8) 0.0038(8) -0.0001(7)
O5 0.092(2) 0.0552(10) 0.0760(14) 0.0063(10) 0.0347(12) -0.0083(9)

loop_
_atom_site_label
_atom_site_occupancy
_atom_site_fract_x
_atom_site_fract_y
_atom_site_fract_z
_atom_site_U_iso_or_equiv
_atom_site_thermal_displace_type
_atom_site_calc_flag
_atom_site_refinement_flags
_atom_site_type_symbol
Co 1 0 0 0 0.03247(15) Uani d S Co
N1 1 0.1254(2) -0.1208(2) -0.40919(9) 0.0291(3) Uani d . N
HN1 1 0.2589(41) -0.0494(36) -0.4116(15) 0.036(5) Uiso d . H
N2 1 -0.2178(2) -0.3233(2) -0.46806(9) 0.0318(3) Uani d . N
HN2 1 -0.2977(37) -0.3936(35) -0.5117(15) 0.034(5) Uiso d . H
N3 1 -0.1666(2) -0.1890(2) -0.32340(9) 0.0305(3) Uani d . N
N4 1 0.0532(2) -0.2706(2) -0.55340(9) 0.0343(3) Uani d . N
N5 1 0.4308(3) -0.1303(3) -0.58812(11) 0.0448(4) Uani d . N
N6 1 -0.5071(2) -0.4085(2) -0.39117(10) 0.0348(3) Uani d . N
N7 1 -0.6882(3) -0.4157(4) -0.25941(13) 0.0595(5) Uani d . N
N8 1 0.1924(2) 0.0130(2) -0.27037(9) 0.0335(3) Uani d . N
N9 1 0.0941(3) 0.0406(3) -0.12382(10) 0.0410(4) Uani d . N
C1 1 -0.0045(2) -0.2361(2) -0.47826(10) 0.0276(3) Uani d . C
C2 1 -0.2961(3) -0.3043(3) -0.39084(10) 0.0285(3) Uani d . C
C3 1 0.0444(3) -0.0998(3) -0.33228(10) 0.0275(3) Uani d . C
C4 1 0.2583(3) -0.1910(3) -0.56789(10) 0.0321(4) Uani d . C
C5 1 -0.5942(3) -0.4071(3) -0.31829(13) 0.0386(4) Uani d . C
C6 1 0.1288(3) 0.0247(3) -0.19346(11) 0.0322(4) Uani d . C
O1 1 0.1928(3) 0.3137(2) 0.04206(11) 0.0513(4) Uani d D O
H1A 1 0.1626(71) 0.3828(63) 0.0874(21) 0.108(10) Uiso d D H
H1B 1 0.2146(72) 0.3914(63) -0.0029(22) 0.108(10) Uiso d D H
O2 1 0.2639(3) -0.0793(3) 0.03380(10) 0.0512(4) Uani d D O
H2A 1 0.3068(53) -0.0784(52) 0.0892(14) 0.072(6) Uiso d D H
H2B 1 0.3053(52) -0.1632(45) 0.0001(18) 0.072(6) Uiso d D H
O3 1 0.3538(2) -0.0720(3) 0.20893(9) 0.0459(3) Uani d D O
H3A 1 0.4774(43) -0.0516(58) 0.2373(23) 0.086(8) Uiso d D H
H3B 1 0.2875(57) 0.0047(53) 0.2345(23) 0.086(8) Uiso d D H
O4 1 -0.3540(3) 0.3773(3) 0.06728(12) 0.0583(4) Uani d D O
H4A 1 -0.2787(89) 0.4305(91) 0.1195(22) 0.161(16) Uiso d D H
H4B 1 -0.5005(39) 0.3219(86) 0.0611(39) 0.161(16) Uiso d D H
O5 1 0.1018(4) -0.4960(3) 0.1794(2) 0.0792(6) Uani d D O
H5A 1 0.1863(71) -0.3570(41) 0.1917(31) 0.129(13) Uiso d D H
H5B 1 0.0125(71) -0.5292(78) 0.2213(26) 0.129(13) Uiso d D H

loop_
_atom_type_symbol
_atom_type_description
_atom_type_scat_dispersion_real
_atom_type_scat_dispersion_imag
_atom_type_scat_source
C C 0.0181 0.0091 'International Tables Vol C Tables 4.2.6.8 and 6.1.1.4'
H H 0.0000 0.0000 'International Tables Vol C Tables 4.2.6.8 and 6.1.1.4'
N N 0.0311 0.0180 'International Tables Vol C Tables 4.2.6.8 and 6.1.1.4'
O O 0.0492 0.0322 'International Tables Vol C Tables 4.2.6.8 and 6.1.1.4'
Co Co -2.3653 3.6143 'International Tables Vol C Tables 4.2.6.8 and 6.1.1.4'

loop_
_geom_angle_atom_site_label_1
_geom_angle_atom_site_label_2
_geom_angle_atom_site_label_3
_geom_angle_site_symmetry_1
_geom_angle_site_symmetry_3
_geom_angle
_geom_angle_publ_flag
O2 Co O2 2 . 180.0 ?
O2 Co N9 2 2 89.61(7) ?
O2 Co N9 . 2 90.39(7) y
O2 Co N9 2 . 90.39(7) ?
O2 Co N9 . . 89.62(7) y
N9 Co N9 2 . 180.0 ?
O2 Co O1 2 . 91.90(8) ?
O2 Co O1 . . 88.10(8) y
N9 Co O1 2 . 88.43(7) ?
N9 Co O1 . . 91.57(7) y
O2 Co O1 2 2 88.10(8) ?
O2 Co O1 . 2 91.90(8) y
N9 Co O1 2 2 91.57(7) ?
N9 Co O1 . 2 88.43(7) y
O1 Co O1 . 2 180.0 ?
C1 N1 C3 . . 121.43(14) y
C1 N2 C2 . . 122.01(14) y
C2 N3 C3 . . 117.62(14) y
C1 N4 C4 . . 120.23(14) y
C5 N6 C2 . . 117.98(15) y
C6 N8 C3 . . 117.23(14) y
C6 N9 Co . . 167.8(2) y
N4 C1 N1 . . 127.07(14) y
N4 C1 N2 . . 116.91(14) y
N1 C1 N2 . . 116.01(14) y
N6 C2 N3 . . 124.72(15) y
N6 C2 N2 . . 113.98(15) y
N3 C2 N2 . . 121.30(14) y
N8 C3 N3 . . 124.33(15) y
N8 C3 N1 . . 114.14(14) y
N3 C3 N1 . . 121.53(14) y
N5 C4 N4 . . 173.7(2) y
N7 C5 N6 . . 173.6(2) y
N9 C6 N8 . . 173.4(2) y

loop_
_geom_bond_atom_site_label_1
_geom_bond_atom_site_label_2
_geom_bond_site_symmetry_2
_geom_bond_distance
_geom_bond_publ_flag
Co O2 2 2.062(2) ?
Co O2 . 2.062(2) y
Co N9 2 2.092(2) ?
Co N9 . 2.092(2) y
Co O1 . 2.107(2) y
Co O1 2 2.108(2) ?
N1 C1 . 1.351(2) y
N1 C3 . 1.382(2) y
N2 C1 . 1.355(2) y
N2 C2 . 1.375(2) y
N3 C2 . 1.331(2) y
N3 C3 . 1.337(2) y
N4 C1 . 1.305(2) y
N4 C4 . 1.319(2) y
N5 C4 . 1.149(2) y
N6 C5 . 1.324(2) y
N6 C2 . 1.327(2) y
N7 C5 . 1.148(3) y
N8 C6 . 1.319(2) y
N8 C3 . 1.319(2) y
N9 C6 . 1.143(2) y
